data_7248361
loop_
_publ_author_name
'Zheng, He'
'Li, Yan-Xue'
'Xiong, Wen-Chao'
'Wang, Xing-Cong'
'Gong, Shan-Shan'
'Pu, Shouzhi'
'Shi, Rongwei'
'Sun, Qi'

_publ_section_title
;
 Mechanistic insights into diversified photoluminescence behaviours of
 BF<sub>2</sub> complexes of <i>N</i>-benzoyl 2-aminobenzothiazoles.
;
_journal_issue 15
_journal_name_full 'Physical chemistry chemical physics : PCCP'
_journal_page_first 11611
_journal_page_last 11617
_journal_paper_doi 10.1039/d4cp00101j
_journal_volume 26
_journal_year 2024
_chemical_formula_sum 'C4.48 H2.88 B0.32 F0.64 N0.64 O0.32 S0.32'
_chemical_formula_weight 96.67
_space_group_crystal_system orthorhombic
_space_group_IT_number 19
_space_group_name_Hall 'P 2ac 2ab'
_space_group_name_H-M_alt 'P 21 21 21'
_atom_sites_solution_hydrogens geom
_audit_creation_method SHELXL-2014/7
_audit_update_record
;
2023-09-17 deposited with the CCDC.	2024-02-15 downloaded from the CCDC.
;
_cell_angle_alpha 90
_cell_angle_beta 90
_cell_angle_gamma 90
_cell_formula_units_Z 25
_cell_length_a 8.8226(6)
_cell_length_b 11.5942(9)
_cell_length_c 25.3522(18)
_cell_measurement_reflns_used 8537
_cell_measurement_temperature 296(2)
_cell_measurement_theta_max 27.61
_cell_measurement_theta_min 2.38
_cell_volume 2593.3(3)
_computing_cell_refinement 'Bruker SMART'
_computing_data_collection 'Bruker SMART'
_computing_data_reduction 'Bruker SAINT'
_computing_molecular_graphics 'Bruker SHELXTL'
_computing_publication_material 'Bruker SHELXTL'
_computing_structure_refinement 'SHELXL-2014/7 (Sheldrick, 2014)'
_computing_structure_solution 'Bruker SHELXTL'
_diffrn_ambient_temperature 296(2)
_diffrn_measured_fraction_theta_full 0.999
_diffrn_measured_fraction_theta_max 0.988
_diffrn_measurement_device_type 'CCD area detector'
_diffrn_measurement_method 'phi and omega scans'
_diffrn_radiation_type MoK\a
_diffrn_radiation_wavelength 0.71073
_diffrn_reflns_av_R_equivalents 0.0201
_diffrn_reflns_av_unetI/netI 0.0244
_diffrn_reflns_Laue_measured_fraction_full 0.999
_diffrn_reflns_Laue_measured_fraction_max 0.988
_diffrn_reflns_limit_h_max 10
_diffrn_reflns_limit_h_min -11
_diffrn_reflns_limit_k_max 15
_diffrn_reflns_limit_k_min -14
_diffrn_reflns_limit_l_max 33
_diffrn_reflns_limit_l_min -26
_diffrn_reflns_number 15816
_diffrn_reflns_point_group_measured_fraction_full 0.999
_diffrn_reflns_point_group_measured_fraction_max 0.983
_diffrn_reflns_theta_full 25.242
_diffrn_reflns_theta_max 27.704
_diffrn_reflns_theta_min 1.606
_exptl_absorpt_coefficient_mu 0.271
_exptl_crystal_colour block
_exptl_crystal_density_diffrn 1.548
_exptl_crystal_description white
_exptl_crystal_F_000 1232
_exptl_crystal_size_max 0.310
_exptl_crystal_size_mid 0.300
_exptl_crystal_size_min 0.280
_refine_diff_density_max 0.180
_refine_diff_density_min -0.268
_refine_diff_density_rms 0.051
_refine_ls_abs_structure_details
;
 Flack x determined using 2101 quotients [(I+)-(I-)]/[(I+)+(I-)]
 (Parsons, Flack and Wagner, Acta Cryst. B69 (2013) 249-259).
;
_refine_ls_abs_structure_Flack 0.039(17)
_refine_ls_extinction_method none
_refine_ls_goodness_of_fit_ref 1.039
_refine_ls_hydrogen_treatment constr
_refine_ls_matrix_type full
_refine_ls_number_parameters 379
_refine_ls_number_reflns 5979
_refine_ls_number_restraints 0
_refine_ls_restrained_S_all 1.039
_refine_ls_R_factor_all 0.0401
_refine_ls_R_factor_gt 0.0338
_refine_ls_shift/su_max 0.000
_refine_ls_shift/su_mean 0.000
_refine_ls_structure_factor_coef Fsqd
_refine_ls_weighting_details 'w=1/[\s^2^(Fo^2^)+(0.0428P)^2^+0.4332P] where P=(Fo^2^+2Fc^2^)/3'
_refine_ls_weighting_scheme calc
_refine_ls_wR_factor_gt 0.0790
_refine_ls_wR_factor_ref 0.0821
_reflns_Friedel_coverage 0.757
_reflns_Friedel_fraction_full 1.000
_reflns_Friedel_fraction_max 0.977
_reflns_number_gt 5382
_reflns_number_total 5979
_reflns_threshold_expression 'I > 2\s(I)'
_cod_data_source_file d4cp00101j2.cif
_cod_data_source_block LYXUU
_cod_depositor_comments 'Adding full bibliography for 7248361--7248363.cif.'
_cod_database_code 7248361
_shelx_shelxl_version_number 2014/7
_shelx_space_group_comment
;
The symmetry employed for this shelxl refinement is uniquely defined
by the following loop, which should always be used as a source of
symmetry information in preference to the above space-group names.
They are only intended as comments.
;
_shelx_estimated_absorpt_t_min 0.921
_shelx_estimated_absorpt_t_max 0.928

loop_
_space_group_symop_operation_xyz
'x, y, z'
'-x+1/2, -y, z+1/2'
'-x, y+1/2, -z+1/2'
'x+1/2, -y+1/2, -z'

loop_
_atom_site_label
_atom_site_type_symbol
_atom_site_fract_x
_atom_site_fract_y
_atom_site_fract_z
_atom_site_U_iso_or_equiv
_atom_site_adp_type
_atom_site_occupancy
_atom_site_site_symmetry_order
_atom_site_calc_flag
_atom_site_refinement_flags_posn
_atom_site_refinement_flags_adp
_atom_site_refinement_flags_occupancy
_atom_site_disorder_assembly
_atom_site_disorder_group
B1 B 0.8753(3) 0.3980(3) 0.04663(11) 0.0372(6) Uani 1 1 d . . . . .
B2 B 0.6609(3) 0.7942(2) 0.20625(10) 0.0343(6) Uani 1 1 d . . . . .
C1 C 1.1367(3) 0.6980(2) 0.04796(11) 0.0435(6) Uani 1 1 d . . . . .
H1 H 1.1077 0.6606 0.0171 0.052 Uiso 1 1 calc R U . . .
C2 C 1.2302(4) 0.7935(3) 0.04551(12) 0.0519(7) Uani 1 1 d . . . . .
H2 H 1.2641 0.8206 0.0131 0.062 Uiso 1 1 calc R U . . .
C3 C 1.2731(4) 0.8484(3) 0.09133(13) 0.0541(8) Uani 1 1 d . . . . .
H3 H 1.3368 0.9122 0.0897 0.065 Uiso 1 1 calc R U . . .
C4 C 1.2222(4) 0.8094(3) 0.13955(13) 0.0550(8) Uani 1 1 d . . . . .
H4 H 1.2507 0.8475 0.1703 0.066 Uiso 1 1 calc R U . . .
C5 C 1.1295(3) 0.7141(2) 0.14229(11) 0.0449(6) Uani 1 1 d . . . . .
H5 H 1.0958 0.6875 0.1748 0.054 Uiso 1 1 calc R U . . .
C6 C 1.0863(3) 0.6580(2) 0.09629(10) 0.0361(5) Uani 1 1 d . . . . .
C7 C 0.9890(3) 0.5553(2) 0.09903(10) 0.0340(5) Uani 1 1 d . . . . .
C8 C 0.8482(3) 0.4263(2) 0.14393(9) 0.0331(5) Uani 1 1 d . . . . .
C9 C 0.6768(3) 0.2674(2) 0.16696(10) 0.0354(5) Uani 1 1 d . . . . .
C10 C 0.5812(3) 0.1815(2) 0.18564(11) 0.0441(6) Uani 1 1 d . . . . .
H10 H 0.5623 0.1735 0.2215 0.053 Uiso 1 1 calc R U . . .
C11 C 0.5151(3) 0.1083(2) 0.14938(12) 0.0476(7) Uani 1 1 d . . . . .
H11 H 0.4501 0.0505 0.1609 0.057 Uiso 1 1 calc R U . . .
C12 C 0.5444(3) 0.1200(2) 0.09593(12) 0.0488(7) Uani 1 1 d . . . . .
H12 H 0.4979 0.0700 0.0722 0.059 Uiso 1 1 calc R U . . .
C13 C 0.6405(3) 0.2038(2) 0.07707(11) 0.0413(6) Uani 1 1 d . . . . .
H13 H 0.6602 0.2106 0.0412 0.050 Uiso 1 1 calc R U . . .
C14 C 0.7067(3) 0.2773(2) 0.11295(9) 0.0323(5) Uani 1 1 d . . . . .
C15 C 0.3967(4) 0.4396(3) 0.05201(12) 0.0501(7) Uani 1 1 d . . . . .
H15 H 0.3918 0.4163 0.0170 0.060 Uiso 1 1 calc R U . . .
C16 C 0.3203(3) 0.3779(2) 0.08998(12) 0.0465(7) Uani 1 1 d . . . . .
H16 H 0.2618 0.3144 0.0806 0.056 Uiso 1 1 calc R U . . .
C17 C 0.3314(3) 0.4109(2) 0.14199(12) 0.0472(7) Uani 1 1 d . . . . .
H17 H 0.2812 0.3688 0.1679 0.057 Uiso 1 1 calc R U . . .
C18 C 0.4158(3) 0.5054(2) 0.15592(11) 0.0426(6) Uani 1 1 d . . . . .
H18 H 0.4227 0.5269 0.1912 0.051 Uiso 1 1 calc R U . . .
C19 C 0.4910(3) 0.5693(2) 0.11776(10) 0.0330(5) Uani 1 1 d . . . . .
C20 C 0.4803(3) 0.5357(2) 0.06535(11) 0.0416(6) Uani 1 1 d . . . . .
H20 H 0.5295 0.5779 0.0393 0.050 Uiso 1 1 calc R U . . .
C21 C 0.5800(3) 0.6711(2) 0.13222(9) 0.0317(5) Uani 1 1 d . . . . .
C22 C 0.7340(3) 0.8198(2) 0.11211(9) 0.0309(5) Uani 1 1 d . . . . .
C23 C 0.9105(3) 0.9838(2) 0.11858(10) 0.0362(6) Uani 1 1 d . . . . .
C24 C 1.0144(3) 1.0731(3) 0.11539(12) 0.0463(7) Uani 1 1 d . . . . .
H24 H 1.0504 1.0990 0.0830 0.056 Uiso 1 1 calc R U . . .
C25 C 1.0623(4) 1.1223(3) 0.16209(13) 0.0537(8) Uani 1 1 d . . . . .
H25 H 1.1316 1.1826 0.1613 0.064 Uiso 1 1 calc R U . . .
C26 C 1.0083(4) 1.0827(3) 0.21033(12) 0.0534(8) Uani 1 1 d . . . . .
H26 H 1.0441 1.1162 0.2412 0.064 Uiso 1 1 calc R U . . .
C27 C 0.9034(3) 0.9956(3) 0.21358(11) 0.0456(7) Uani 1 1 d . . . . .
H27 H 0.8664 0.9709 0.2460 0.055 Uiso 1 1 calc R U . . .
C28 C 0.8546(3) 0.9455(2) 0.16686(10) 0.0341(5) Uani 1 1 d . . . . .
F1 F 0.9748(2) 0.31269(15) 0.03330(7) 0.0574(5) Uani 1 1 d . . . . .
F2 F 0.7672(2) 0.41277(17) 0.00931(6) 0.0581(5) Uani 1 1 d . . . . .
F3 F 0.7543(2) 0.75858(15) 0.24552(6) 0.0523(4) Uani 1 1 d . . . . .
F4 F 0.55358(19) 0.86894(14) 0.22516(6) 0.0494(4) Uani 1 1 d . . . . .
N1 N 0.8049(2) 0.36810(18) 0.10172(7) 0.0308(4) Uani 1 1 d . . . . .
N2 N 0.9398(3) 0.51900(19) 0.14472(8) 0.0379(5) Uani 1 1 d . . . . .
N3 N 0.7536(2) 0.85385(18) 0.16161(7) 0.0313(4) Uani 1 1 d . . . . .
N4 N 0.6495(2) 0.73096(18) 0.09555(7) 0.0339(4) Uani 1 1 d . . . . .
O1 O 0.9579(2) 0.50705(17) 0.05377(7) 0.0453(5) Uani 1 1 d . . . . .
O2 O 0.5855(2) 0.69445(16) 0.18244(6) 0.0430(5) Uani 1 1 d . . . . .
S1 S 0.77187(9) 0.37384(6) 0.20170(2) 0.04500(18) Uani 1 1 d . . . . .
S2 S 0.83553(8) 0.90154(6) 0.06768(2) 0.04023(16) Uani 1 1 d . . . . .

loop_
_atom_site_aniso_label
_atom_site_aniso_U_11
_atom_site_aniso_U_22
_atom_site_aniso_U_33
_atom_site_aniso_U_23
_atom_site_aniso_U_13
_atom_site_aniso_U_12
B1 0.0411(15) 0.0438(16) 0.0267(12) -0.0020(12) 0.0065(11) -0.0076(13)
B2 0.0389(15) 0.0383(15) 0.0258(12) 0.0011(11) 0.0015(11) 0.0016(12)
C1 0.0431(15) 0.0425(15) 0.0449(14) -0.0007(12) 0.0083(12) -0.0040(12)
C2 0.0520(17) 0.0457(16) 0.0582(17) 0.0055(13) 0.0142(15) -0.0070(14)
C3 0.0496(17) 0.0367(15) 0.076(2) 0.0002(14) 0.0045(16) -0.0094(13)
C4 0.0625(19) 0.0453(16) 0.0571(17) -0.0072(14) -0.0071(16) -0.0075(15)
C5 0.0520(17) 0.0410(15) 0.0416(14) -0.0005(12) -0.0001(12) -0.0036(13)
C6 0.0326(12) 0.0328(13) 0.0430(14) 0.0017(11) 0.0033(11) 0.0024(10)
C7 0.0324(12) 0.0342(13) 0.0355(12) -0.0001(10) 0.0011(10) 0.0024(10)
C8 0.0339(12) 0.0387(13) 0.0268(10) 0.0016(9) 0.0041(10) 0.0019(11)
C9 0.0357(13) 0.0368(13) 0.0337(12) 0.0020(10) 0.0015(10) 0.0007(11)
C10 0.0461(15) 0.0425(15) 0.0438(15) 0.0095(12) 0.0092(12) -0.0019(13)
C11 0.0443(15) 0.0397(15) 0.0587(17) 0.0118(14) -0.0002(13) -0.0068(13)
C12 0.0495(16) 0.0399(16) 0.0570(17) -0.0004(13) -0.0093(14) -0.0075(13)
C13 0.0449(15) 0.0423(15) 0.0367(13) 0.0015(11) -0.0052(12) -0.0021(12)
C14 0.0299(12) 0.0331(13) 0.0340(12) 0.0008(9) 0.0012(9) 0.0025(10)
C15 0.067(2) 0.0427(16) 0.0402(14) -0.0010(12) -0.0140(14) -0.0042(15)
C16 0.0476(15) 0.0312(13) 0.0609(17) 0.0049(12) -0.0135(13) -0.0040(12)
C17 0.0505(16) 0.0364(14) 0.0548(16) 0.0083(12) 0.0050(14) -0.0070(13)
C18 0.0491(16) 0.0413(14) 0.0374(14) 0.0031(11) 0.0038(12) -0.0052(13)
C19 0.0348(12) 0.0286(12) 0.0356(12) 0.0037(10) -0.0006(10) 0.0032(10)
C20 0.0529(16) 0.0369(14) 0.0350(13) 0.0064(11) -0.0035(12) -0.0065(12)
C21 0.0336(12) 0.0307(12) 0.0307(12) 0.0018(9) -0.0017(10) 0.0044(10)
C22 0.0320(12) 0.0321(12) 0.0285(11) 0.0026(9) 0.0023(10) 0.0035(10)
C23 0.0347(13) 0.0344(13) 0.0395(13) 0.0029(10) -0.0014(11) 0.0009(11)
C24 0.0463(16) 0.0407(15) 0.0518(16) 0.0065(12) -0.0009(13) -0.0089(13)
C25 0.0519(17) 0.0424(16) 0.0667(19) -0.0014(14) -0.0067(15) -0.0153(15)
C26 0.0550(17) 0.0544(18) 0.0507(17) -0.0102(14) -0.0090(14) -0.0128(15)
C27 0.0467(16) 0.0508(17) 0.0392(14) -0.0059(12) -0.0044(12) -0.0054(14)
C28 0.0311(12) 0.0356(13) 0.0357(12) 0.0001(10) -0.0018(10) 0.0003(11)
F1 0.0668(11) 0.0530(10) 0.0525(10) -0.0094(8) 0.0238(9) 0.0036(9)
F2 0.0593(11) 0.0811(12) 0.0340(8) 0.0100(8) -0.0079(8) -0.0153(10)
F3 0.0618(10) 0.0606(10) 0.0344(7) 0.0107(7) -0.0104(8) 0.0033(9)
F4 0.0541(9) 0.0472(9) 0.0470(9) -0.0006(7) 0.0170(8) 0.0077(8)
N1 0.0305(10) 0.0360(11) 0.0261(9) -0.0001(8) 0.0026(8) -0.0022(8)
N2 0.0401(12) 0.0395(12) 0.0343(11) -0.0032(9) 0.0021(9) -0.0085(10)
N3 0.0317(10) 0.0340(10) 0.0282(9) 0.0000(8) 0.0000(8) -0.0003(9)
N4 0.0394(11) 0.0355(11) 0.0266(9) 0.0002(8) 0.0002(9) -0.0044(9)
O1 0.0561(13) 0.0487(11) 0.0311(9) -0.0026(8) 0.0078(8) -0.0149(10)
O2 0.0570(12) 0.0436(10) 0.0284(9) 0.0015(7) 0.0065(8) -0.0118(9)
S1 0.0564(4) 0.0511(4) 0.0275(3) -0.0018(3) 0.0064(3) -0.0140(3)
S2 0.0495(4) 0.0416(4) 0.0297(3) 0.0038(3) 0.0044(3) -0.0086(3)

loop_
_atom_type_symbol
_atom_type_description
_atom_type_scat_dispersion_real
_atom_type_scat_dispersion_imag
_atom_type_scat_source
C C 0.0033 0.0016 'International Tables Vol C Tables 4.2.6.8 and 6.1.1.4'
H H 0.0000 0.0000 'International Tables Vol C Tables 4.2.6.8 and 6.1.1.4'
B B 0.0013 0.0007 'International Tables Vol C Tables 4.2.6.8 and 6.1.1.4'
N N 0.0061 0.0033 'International Tables Vol C Tables 4.2.6.8 and 6.1.1.4'
O O 0.0106 0.0060 'International Tables Vol C Tables 4.2.6.8 and 6.1.1.4'
F F 0.0171 0.0103 'International Tables Vol C Tables 4.2.6.8 and 6.1.1.4'
S S 0.1246 0.1234 'International Tables Vol C Tables 4.2.6.8 and 6.1.1.4'

loop_
_geom_angle_atom_site_label_1
_geom_angle_atom_site_label_2
_geom_angle_atom_site_label_3
_geom_angle
_geom_angle_site_symmetry_1
_geom_angle_site_symmetry_3
_geom_angle_publ_flag
F2 B1 F1 111.8(2) . . ?
F2 B1 O1 109.0(2) . . ?
F1 B1 O1 109.5(2) . . ?
F2 B1 N1 111.8(2) . . ?
F1 B1 N1 108.4(2) . . ?
O1 B1 N1 106.1(2) . . ?
F3 B2 F4 110.8(2) . . ?
F3 B2 O2 109.8(2) . . ?
F4 B2 O2 109.3(2) . . ?
F3 B2 N3 110.4(2) . . ?
F4 B2 N3 109.6(2) . . ?
O2 B2 N3 106.84(19) . . ?
C2 C1 C6 120.0(3) . . ?
C2 C1 H1 120.0 . . ?
C6 C1 H1 120.0 . . ?
C3 C2 C1 119.8(3) . . ?
C3 C2 H2 120.1 . . ?
C1 C2 H2 120.1 . . ?
C4 C3 C2 120.4(3) . . ?
C4 C3 H3 119.8 . . ?
C2 C3 H3 119.8 . . ?
C5 C4 C3 120.1(3) . . ?
C5 C4 H4 119.9 . . ?
C3 C4 H4 119.9 . . ?
C4 C5 C6 119.8(3) . . ?
C4 C5 H5 120.1 . . ?
C6 C5 H5 120.1 . . ?
C1 C6 C5 119.9(2) . . ?
C1 C6 C7 120.1(2) . . ?
C5 C6 C7 120.0(2) . . ?
O1 C7 N2 124.8(2) . . ?
O1 C7 C6 115.3(2) . . ?
N2 C7 C6 119.8(2) . . ?
N1 C8 N2 126.4(2) . . ?
N1 C8 S1 113.30(18) . . ?
N2 C8 S1 120.28(18) . . ?
C10 C9 C14 120.5(2) . . ?
C10 C9 S1 129.2(2) . . ?
C14 C9 S1 110.30(19) . . ?
C11 C10 C9 118.1(3) . . ?
C11 C10 H10 121.0 . . ?
C9 C10 H10 121.0 . . ?
C10 C11 C12 120.8(3) . . ?
C10 C11 H11 119.6 . . ?
C12 C11 H11 119.6 . . ?
C13 C12 C11 121.6(3) . . ?
C13 C12 H12 119.2 . . ?
C11 C12 H12 119.2 . . ?
C12 C13 C14 118.0(3) . . ?
C12 C13 H13 121.0 . . ?
C14 C13 H13 121.0 . . ?
C13 C14 N1 126.6(2) . . ?
C13 C14 C9 121.0(2) . . ?
N1 C14 C9 112.3(2) . . ?
C16 C15 C20 120.7(3) . . ?
C16 C15 H15 119.6 . . ?
C20 C15 H15 119.6 . . ?
C15 C16 C17 119.4(3) . . ?
C15 C16 H16 120.3 . . ?
C17 C16 H16 120.3 . . ?
C18 C17 C16 120.5(3) . . ?
C18 C17 H17 119.8 . . ?
C16 C17 H17 119.8 . . ?
C17 C18 C19 120.4(3) . . ?
C17 C18 H18 119.8 . . ?
C19 C18 H18 119.8 . . ?
C18 C19 C20 119.1(2) . . ?
C18 C19 C21 120.8(2) . . ?
C20 C19 C21 120.1(2) . . ?
C15 C20 C19 119.8(3) . . ?
C15 C20 H20 120.1 . . ?
C19 C20 H20 120.1 . . ?
O2 C21 N4 124.4(2) . . ?
O2 C21 C19 115.6(2) . . ?
N4 C21 C19 120.0(2) . . ?
N3 C22 N4 126.7(2) . . ?
N3 C22 S2 112.77(18) . . ?
N4 C22 S2 120.51(17) . . ?
C24 C23 C28 121.6(2) . . ?
C24 C23 S2 128.3(2) . . ?
C28 C23 S2 110.09(19) . . ?
C25 C24 C23 117.5(3) . . ?
C25 C24 H24 121.3 . . ?
C23 C24 H24 121.3 . . ?
C24 C25 C26 120.9(3) . . ?
C24 C25 H25 119.6 . . ?
C26 C25 H25 119.6 . . ?
C27 C26 C25 121.8(3) . . ?
C27 C26 H26 119.1 . . ?
C25 C26 H26 119.1 . . ?
C26 C27 C28 117.8(3) . . ?
C26 C27 H27 121.1 . . ?
C28 C27 H27 121.1 . . ?
C27 C28 C23 120.5(2) . . ?
C27 C28 N3 126.8(2) . . ?
C23 C28 N3 112.7(2) . . ?
C8 N1 C14 113.6(2) . . ?
C8 N1 B1 119.6(2) . . ?
C14 N1 B1 126.6(2) . . ?
C7 N2 C8 116.3(2) . . ?
C22 N3 C28 113.6(2) . . ?
C22 N3 B2 119.1(2) . . ?
C28 N3 B2 127.23(19) . . ?
C21 N4 C22 116.4(2) . . ?
C7 O1 B1 125.5(2) . . ?
C21 O2 B2 125.7(2) . . ?
C8 S1 C9 90.50(12) . . ?
C22 S2 C23 90.81(12) . . ?

loop_
_geom_bond_atom_site_label_1
_geom_bond_atom_site_label_2
_geom_bond_distance
_geom_bond_site_symmetry_2
_geom_bond_publ_flag
B1 F2 1.354(3) . ?
B1 F1 1.365(4) . ?
B1 O1 1.471(4) . ?
B1 N1 1.567(3) . ?
B2 F3 1.357(3) . ?
B2 F4 1.370(3) . ?
B2 O2 1.464(3) . ?
B2 N3 1.558(3) . ?
C1 C2 1.382(4) . ?
C1 C6 1.384(4) . ?
C1 H1 0.9300 . ?
C2 C3 1.378(4) . ?
C2 H2 0.9300 . ?
C3 C4 1.379(4) . ?
C3 H3 0.9300 . ?
C4 C5 1.376(4) . ?
C4 H4 0.9300 . ?
C5 C6 1.389(4) . ?
C5 H5 0.9300 . ?
C6 C7 1.469(4) . ?
C7 O1 1.306(3) . ?
C7 N2 1.307(3) . ?
C8 N1 1.321(3) . ?
C8 N2 1.345(3) . ?
C8 S1 1.723(2) . ?
C9 C10 1.388(4) . ?
C9 C14 1.399(3) . ?
C9 S1 1.733(3) . ?
C10 C11 1.380(4) . ?
C10 H10 0.9300 . ?
C11 C12 1.386(4) . ?
C11 H11 0.9300 . ?
C12 C13 1.375(4) . ?
C12 H12 0.9300 . ?
C13 C14 1.376(3) . ?
C13 H13 0.9300 . ?
C14 N1 1.393(3) . ?
C15 C16 1.376(4) . ?
C15 C20 1.378(4) . ?
C15 H15 0.9300 . ?
C16 C17 1.377(4) . ?
C16 H16 0.9300 . ?
C17 C18 1.371(4) . ?
C17 H17 0.9300 . ?
C18 C19 1.387(4) . ?
C18 H18 0.9300 . ?
C19 C20 1.388(4) . ?
C19 C21 1.465(3) . ?
C20 H20 0.9300 . ?
C21 O2 1.303(3) . ?
C21 N4 1.312(3) . ?
C22 N3 1.327(3) . ?
C22 N4 1.340(3) . ?
C22 S2 1.723(2) . ?
C23 C24 1.385(4) . ?
C23 C28 1.392(4) . ?
C23 S2 1.736(3) . ?
C24 C25 1.380(4) . ?
C24 H24 0.9300 . ?
C25 C26 1.390(5) . ?
C25 H25 0.9300 . ?
C26 C27 1.372(4) . ?
C26 H26 0.9300 . ?
C27 C28 1.387(4) . ?
C27 H27 0.9300 . ?
C28 N3 1.393(3) . ?

loop_
_geom_torsion_atom_site_label_1
_geom_torsion_atom_site_label_2
_geom_torsion_atom_site_label_3
_geom_torsion_atom_site_label_4
_geom_torsion
_geom_torsion_site_symmetry_1
_geom_torsion_site_symmetry_2
_geom_torsion_site_symmetry_3
_geom_torsion_site_symmetry_4
_geom_torsion_publ_flag
C6 C1 C2 C3 0.1(4) . . . . ?
C1 C2 C3 C4 -0.6(5) . . . . ?
C2 C3 C4 C5 0.8(5) . . . . ?
C3 C4 C5 C6 -0.5(5) . . . . ?
C2 C1 C6 C5 0.2(4) . . . . ?
C2 C1 C6 C7 -179.0(3) . . . . ?
C4 C5 C6 C1 0.0(4) . . . . ?
C4 C5 C6 C7 179.1(3) . . . . ?
C1 C6 C7 O1 0.8(4) . . . . ?
C5 C6 C7 O1 -178.4(2) . . . . ?
C1 C6 C7 N2 -178.9(3) . . . . ?
C5 C6 C7 N2 1.9(4) . . . . ?
C14 C9 C10 C11 -1.2(4) . . . . ?
S1 C9 C10 C11 178.1(2) . . . . ?
C9 C10 C11 C12 0.4(4) . . . . ?
C10 C11 C12 C13 0.5(5) . . . . ?
C11 C12 C13 C14 -0.6(4) . . . . ?
C12 C13 C14 N1 -179.0(2) . . . . ?
C12 C13 C14 C9 -0.2(4) . . . . ?
C10 C9 C14 C13 1.1(4) . . . . ?
S1 C9 C14 C13 -178.3(2) . . . . ?
C10 C9 C14 N1 -179.9(2) . . . . ?
S1 C9 C14 N1 0.6(3) . . . . ?
C20 C15 C16 C17 -1.8(5) . . . . ?
C15 C16 C17 C18 1.0(5) . . . . ?
C16 C17 C18 C19 0.2(5) . . . . ?
C17 C18 C19 C20 -0.4(4) . . . . ?
C17 C18 C19 C21 179.3(3) . . . . ?
C16 C15 C20 C19 1.5(5) . . . . ?
C18 C19 C20 C15 -0.4(4) . . . . ?
C21 C19 C20 C15 179.8(3) . . . . ?
C18 C19 C21 O2 1.5(4) . . . . ?
C20 C19 C21 O2 -178.8(2) . . . . ?
C18 C19 C21 N4 -179.5(2) . . . . ?
C20 C19 C21 N4 0.3(4) . . . . ?
C28 C23 C24 C25 0.7(4) . . . . ?
S2 C23 C24 C25 -177.1(2) . . . . ?
C23 C24 C25 C26 0.3(5) . . . . ?
C24 C25 C26 C27 -1.4(5) . . . . ?
C25 C26 C27 C28 1.4(5) . . . . ?
C26 C27 C28 C23 -0.4(4) . . . . ?
C26 C27 C28 N3 177.6(3) . . . . ?
C24 C23 C28 C27 -0.7(4) . . . . ?
S2 C23 C28 C27 177.5(2) . . . . ?
C24 C23 C28 N3 -178.9(2) . . . . ?
S2 C23 C28 N3 -0.8(3) . . . . ?
N2 C8 N1 C14 -178.6(2) . . . . ?
S1 C8 N1 C14 0.2(3) . . . . ?
N2 C8 N1 B1 6.5(4) . . . . ?
S1 C8 N1 B1 -174.68(18) . . . . ?
C13 C14 N1 C8 178.4(2) . . . . ?
C9 C14 N1 C8 -0.5(3) . . . . ?
C13 C14 N1 B1 -7.2(4) . . . . ?
C9 C14 N1 B1 173.9(2) . . . . ?
F2 B1 N1 C8 -130.2(2) . . . . ?
F1 B1 N1 C8 106.1(3) . . . . ?
O1 B1 N1 C8 -11.5(3) . . . . ?
F2 B1 N1 C14 55.7(4) . . . . ?
F1 B1 N1 C14 -68.0(3) . . . . ?
O1 B1 N1 C14 174.4(2) . . . . ?
O1 C7 N2 C8 -1.3(4) . . . . ?
C6 C7 N2 C8 178.4(2) . . . . ?
N1 C8 N2 C7 0.8(4) . . . . ?
S1 C8 N2 C7 -177.95(19) . . . . ?
N4 C22 N3 C28 176.8(2) . . . . ?
S2 C22 N3 C28 -1.7(3) . . . . ?
N4 C22 N3 B2 -5.7(4) . . . . ?
S2 C22 N3 B2 175.80(17) . . . . ?
C27 C28 N3 C22 -176.5(3) . . . . ?
C23 C28 N3 C22 1.6(3) . . . . ?
C27 C28 N3 B2 6.3(4) . . . . ?
C23 C28 N3 B2 -175.7(2) . . . . ?
F3 B2 N3 C22 128.8(2) . . . . ?
F4 B2 N3 C22 -108.8(3) . . . . ?
O2 B2 N3 C22 9.5(3) . . . . ?
F3 B2 N3 C28 -54.1(3) . . . . ?
F4 B2 N3 C28 68.3(3) . . . . ?
O2 B2 N3 C28 -173.4(2) . . . . ?
O2 C21 N4 C22 1.8(4) . . . . ?
C19 C21 N4 C22 -177.2(2) . . . . ?
N3 C22 N4 C21 -0.6(4) . . . . ?
S2 C22 N4 C21 177.78(18) . . . . ?
N2 C7 O1 B1 -6.4(4) . . . . ?
C6 C7 O1 B1 174.0(2) . . . . ?
F2 B1 O1 C7 132.4(3) . . . . ?
F1 B1 O1 C7 -105.0(3) . . . . ?
N1 B1 O1 C7 11.8(4) . . . . ?
N4 C21 O2 B2 4.1(4) . . . . ?
C19 C21 O2 B2 -176.9(2) . . . . ?
F3 B2 O2 C21 -128.9(3) . . . . ?
F4 B2 O2 C21 109.4(3) . . . . ?
N3 B2 O2 C21 -9.1(3) . . . . ?
N1 C8 S1 C9 0.2(2) . . . . ?
N2 C8 S1 C9 179.0(2) . . . . ?
C10 C9 S1 C8 -179.8(3) . . . . ?
C14 C9 S1 C8 -0.4(2) . . . . ?
N3 C22 S2 C23 1.1(2) . . . . ?
N4 C22 S2 C23 -177.5(2) . . . . ?
C24 C23 S2 C22 177.9(3) . . . . ?
C28 C23 S2 C22 -0.1(2) . . . . ?
